data_4002793
loop_
_publ_author_name
'Wang, Zhenbin'
'Chu, Iek-Heng'
'Zhou, Fei'
'Ong, Shyue Ping'

_publ_section_title
;
 Electronic Structure Descriptor for the Discovery of Narrow-Band
 Red-Emitting Phosphors
;
_journal_issue 11
_journal_name_full 'Chemistry of Materials'
_journal_page_first 4024
_journal_paper_doi 10.1021/acs.chemmater.6b01496
_journal_volume 28
_journal_year 2016
_chemical_formula_structural Ca3AlN3
_chemical_formula_sum 'Al4 Ca12 N12'
_space_group_IT_number 14
_symmetry_Int_Tables_number 14
_symmetry_space_group_name_Hall '-P 2ybc'
_symmetry_space_group_name_H-M 'P 1 21/c 1'
_cell_angle_alpha 90.00000000
_cell_angle_beta 93.81226847
_cell_angle_gamma 90.00000000
_cell_formula_units_Z 4
_cell_length_a 6.90598499
_cell_length_b 6.14593536
_cell_length_c 9.84454858
_cell_volume 416.915
_cod_data_source_file 41.cif
_cod_data_source_block Ca3AlN3
_cod_original_cell_volume 416.914861832
_cod_original_sg_symbol_H-M P2_1/c
_cod_original_formula_sum 'Ca12 Al4 N12'
_cod_database_code 4002793

loop_
_symmetry_equiv_pos_site_id
_symmetry_equiv_pos_as_xyz
1 'x, y, z'
2 '-x, -y, -z'
3 '-x, y+1/2, -z+1/2'
4 'x, -y+1/2, z+1/2'

loop_
_atom_site_aniso_type_symbol
_atom_site_aniso_U_11
_atom_site_aniso_U_22
_atom_site_aniso_U_33
_atom_site_aniso_U_12
_atom_site_aniso_U_13
_atom_site_aniso_U_23
Ca 0 0 0 0 0 0
Al 0 0 0 0 0 0
N 0 0 0 0 0 0

loop_
_atom_site_type_symbol
_atom_site_label
_atom_site_symmetry_multiplicity
_atom_site_fract_x
_atom_site_fract_y
_atom_site_fract_z
_atom_site_occupancy
Ca Ca1 4 0.075677 0.141223 0.150573 1
Ca Ca2 4 0.354877 0.715437 0.805755 1
Ca Ca3 4 0.369953 0.203862 0.923370 1
Al Al4 4 0.160010 0.590935 0.060814 1
N N5 4 0.104577 0.038467 0.382732 1
N N6 4 0.258768 0.623748 0.529372 1
N N7 4 0.337481 0.067565 0.678746 1

_cod_struct_determination_method theoretical
